data_7051868
loop_
_publ_author_name
'Yang, Xiaoping'
'Rivers, Joseph H.'
'McCarty, W. Jeffrey'
'Wiester, Michael'
'Jones, Richard A.'

_publ_section_title
;
 Synthesis and structures of luminescent ladder-like lanthanide
 coordination polymers of 4-hydroxybenzenesulfonate
;
_journal_issue 5
_journal_name_full 'New Journal of Chemistry'
_journal_page_first 790
_journal_paper_doi 10.1039/b718590a
_journal_volume 32
_journal_year 2008
_chemical_formula_sum 'C18 H23 O16 S3 Tb'
_chemical_formula_weight 750.46
_chemical_name_systematic
;
?
;
_space_group_IT_number 44
_symmetry_cell_setting orthorhombic
_symmetry_space_group_name_Hall 'I 2 -2'
_symmetry_space_group_name_H-M 'I m m 2'
_atom_sites_solution_hydrogens geom
_atom_sites_solution_primary direct
_atom_sites_solution_secondary difmap
_audit_creation_method SHELXL-97
_cell_angle_alpha 90.00
_cell_angle_beta 90.00
_cell_angle_gamma 90.00
_cell_formula_units_Z 4
_cell_length_a 19.336(4)
_cell_length_b 24.529(5)
_cell_length_c 5.4514(11)
_cell_measurement_reflns_used CCD
_cell_measurement_temperature 153(2)
_cell_volume 2585.6(9)
_computing_cell_refinement 'Collect software, Nonius B.V. 1998'
_computing_data_collection 'Collect software, Nonius B.V. 1998'
_computing_data_reduction
;
DENZO and Scalepack (Otwinoski and Minor, 1997)
;
_computing_molecular_graphics 'XL SHELXTL/PC, Siemens Analytical'
_computing_structure_refinement 'XL SHELXTL/PC, Siemens Analytical'
_computing_structure_solution
;

SIR97 - Altomare A., Burla M.C., Camalli M., Cascarano G.L., Giacovazzo C.,
Guagliardi A., Moliterni A.G.G., Polidori G.,Spagna R.
;
_diffrn_ambient_temperature 153(2)
_diffrn_measured_fraction_theta_full 0.996
_diffrn_measured_fraction_theta_max 0.996
_diffrn_measurement_device_type CCD
_diffrn_measurement_method \w-scans
_diffrn_radiation_monochromator graphite
_diffrn_radiation_source 'fine-focus sealed tube'
_diffrn_radiation_type MoK\a
_diffrn_radiation_wavelength 0.71073
_diffrn_reflns_av_R_equivalents 0.0000
_diffrn_reflns_av_sigmaI/netI 0.0436
_diffrn_reflns_limit_h_max 23
_diffrn_reflns_limit_h_min -22
_diffrn_reflns_limit_k_max 29
_diffrn_reflns_limit_k_min -28
_diffrn_reflns_limit_l_max 6
_diffrn_reflns_limit_l_min -6
_diffrn_reflns_number 2266
_diffrn_reflns_theta_full 25.02
_diffrn_reflns_theta_max 25.02
_diffrn_reflns_theta_min 3.27
_exptl_absorpt_coefficient_mu 3.053
_exptl_absorpt_correction_T_max 0.6408
_exptl_absorpt_correction_T_min 0.5803
_exptl_absorpt_correction_type gaussian
_exptl_absorpt_process_details
;
Absorption correction given as Gaussian
;
_exptl_crystal_colour Colorless
_exptl_crystal_density_diffrn 1.928
_exptl_crystal_density_method 'not measured'
_exptl_crystal_description Block
_exptl_crystal_F_000 1488
_exptl_crystal_size_max 0.20
_exptl_crystal_size_mid 0.18
_exptl_crystal_size_min 0.16
_refine_diff_density_max 1.953
_refine_diff_density_min -1.075
_refine_diff_density_rms 0.175
_refine_ls_abs_structure_details 'Flack H D (1983), Acta Cryst. A39, 876-881'
_refine_ls_abs_structure_Flack 0.09(3)
_refine_ls_extinction_coef 0.0062(2)
_refine_ls_extinction_method SHELXL
_refine_ls_goodness_of_fit_ref 1.129
_refine_ls_hydrogen_treatment constr
_refine_ls_matrix_type full
_refine_ls_number_parameters 205
_refine_ls_number_reflns 2266
_refine_ls_number_restraints 157
_refine_ls_restrained_S_all 1.116
_refine_ls_R_factor_all 0.0499
_refine_ls_R_factor_gt 0.0437
_refine_ls_shift/su_max 0.030
_refine_ls_shift/su_mean 0.005
_refine_ls_structure_factor_coef Fsqd
_refine_ls_weighting_details 'calc w=1/[\s^2^(Fo^2^)+(0.0638P)^2^+1.2517P] where P=(Fo^2^+2Fc^2^)/3'
_refine_ls_weighting_scheme calc
_refine_ls_wR_factor_gt 0.1142
_refine_ls_wR_factor_ref 0.1178
_reflns_number_gt 2087
_reflns_number_total 2266
_reflns_threshold_expression >2sigma(I)
_cod_data_source_file b718590a.txt
_cod_data_source_block complex-1
_cod_depositor_comments
;
The following automatic conversions were performed:
'_symmetry_cell_setting' value 'Orthorhombic' changed to 'orthorhombic'
according to '/home/saulius/struct/CIF-dictionaries/cif_core.dic'
dictionary named 'cif_core.dic' version 2.4.1 from
2010-06-29.

'_exptl_absorpt_correction_type' value 'Gaussian' changed to
'gaussian' according to
'/home/saulius/struct/CIF-dictionaries/cif_core.dic' dictionary named
'cif_core.dic' version 2.4.1 from 2010-06-29.

Automatic conversion script
Id: cif_fix_enum 1527 2010-12-29 10:47:43Z saulius 
;
_cod_original_cell_volume 2585.5(9)
_cod_original_sg_symbol_H-M Imm2
_cod_database_code 7051868

loop_
_symmetry_equiv_pos_as_xyz
'x, y, z'
'-x, -y, z'
'x, -y, z'
'-x, y, z'
'x+1/2, y+1/2, z+1/2'
'-x+1/2, -y+1/2, z+1/2'
'x+1/2, -y+1/2, z+1/2'
'-x+1/2, y+1/2, z+1/2'

loop_
_atom_site_label
_atom_site_type_symbol
_atom_site_fract_x
_atom_site_fract_y
_atom_site_fract_z
_atom_site_U_iso_or_equiv
_atom_site_adp_type
_atom_site_occupancy
_atom_site_symmetry_multiplicity
_atom_site_calc_flag
_atom_site_refinement_flags
_atom_site_disorder_assembly
_atom_site_disorder_group
Tb1 Tb 0.5000 0.121442(12) 0.59948(11) 0.01992(7) Uani 1 2 d SU . .
S1 S 0.39167(6) 0.17794(4) 0.1109(4) 0.0226(3) Uani 1 1 d U . .
S2 S 0.39170(9) 0.0000 0.7628(3) 0.0172(4) Uani 1 2 d SU . .
O1 O 0.0884(2) 0.1656(2) 0.0549(10) 0.0509(15) Uani 1 1 d U . .
H1A H 0.0747 0.1848 -0.0582 0.076 Uiso 1 1 calc R . .
O2 O 0.4110(2) 0.15170(17) 0.3381(8) 0.0310(11) Uani 1 1 d U . .
O3 O 0.41145(19) 0.23491(14) 0.1174(14) 0.0430(11) Uani 1 1 d U . .
O4 O 0.4180(2) 0.1475(2) -0.0988(10) 0.0440(14) Uani 1 1 d U . .
O5 O 0.1014(4) 0.0000 0.4604(14) 0.054(2) Uani 1 2 d SU . .
H5B H 0.0785 -0.0211 0.5443 0.081 Uiso 0.50 1 calc PR . .
O6 O 0.42229(18) 0.04942(15) 0.6519(8) 0.0342(12) Uani 1 1 d U . .
O7 O 0.3959(3) 0.0000 1.0317(9) 0.0296(16) Uani 1 2 d SU . .
C1 C 0.1583(3) 0.1681(2) 0.0672(13) 0.0291(14) Uani 1 1 d U . .
C2 C 0.1963(4) 0.1441(3) 0.2852(16) 0.052(2) Uani 1 1 d U . .
H2A H 0.1716 0.1276 0.4113 0.062 Uiso 1 1 calc R . .
C3 C 0.2681(3) 0.1467(3) 0.2972(12) 0.0325(16) Uani 1 1 d U . .
H3B H 0.2931 0.1321 0.4274 0.039 Uiso 1 1 calc R . .
C4 C 0.3011(2) 0.17365(17) 0.0928(18) 0.0218(11) Uani 1 1 d U . .
C5 C 0.2647(4) 0.1963(3) -0.0851(13) 0.0383(17) Uani 1 1 d U . .
H5A H 0.2872 0.2142 -0.2127 0.046 Uiso 1 1 calc R . .
C6 C 0.1926(4) 0.1935(3) -0.0820(15) 0.0449(18) Uani 1 1 d U . .
H6A H 0.1688 0.2125 -0.2034 0.054 Uiso 1 1 calc R . .
C7 C 0.1674(4) 0.0000 0.5393(15) 0.035(2) Uani 1 2 d SU . .
C8 C 0.2177(7) 0.0341(5) 0.399(2) 0.034(3) Uani 0.50 1 d PU . .
H8A H 0.2174 0.0626 0.2707 0.041 Uiso 0.50 1 d P . .
C8' C 0.1860(6) 0.0252(5) 0.735(2) 0.029(3) Uani 0.50 1 d PU . .
H8'A H 0.1594 0.0497 0.8449 0.035 Uiso 0.50 1 d P . .
C9 C 0.2903(6) 0.0338(4) 0.477(2) 0.024(2) Uani 0.50 1 d PU . .
H9A H 0.3225 0.0621 0.4283 0.028 Uiso 0.50 1 d P . .
C9' C 0.2627(5) 0.0258(5) 0.798(2) 0.022(2) Uani 0.50 1 d PU . .
H9'A H 0.2785 0.0497 0.9487 0.027 Uiso 0.50 1 d P . .
C10 C 0.3038(4) 0.0000 0.6823(13) 0.0168(17) Uani 1 2 d SU . .
O1W O 0.5000 0.22257(19) 0.6391(11) 0.0302(15) Uani 1 2 d SU . .
H1WB H 0.5344 0.2323 0.7155 0.036 Uiso 0.50 1 calc PR . .
H1WA H 0.5000 0.2374 0.4971 0.045 Uiso 1 2 d SR . .
O2W O 0.5000 0.0692(2) 0.2222(9) 0.0172(12) Uani 1 2 d SU . .
H2WB H 0.5313 0.0467 0.2263 0.021 Uiso 0.50 1 calc PR . .
H2WA H 0.4612 0.0527 0.2083 0.021 Uiso 0.50 1 d PR . .
O3W O 0.0000 0.2148(2) 0.8012(10) 0.0292(15) Uani 1 2 d SU . .
H3W1 H 0.0312 0.2135 0.6431 0.035 Uiso 1 1 d . . .
O4W O 0.0000 0.13225(19) 0.4840(8) 0.0100(11) Uani 1 2 d SU . .
H4W3 H -0.0312 0.1334 0.6206 0.015 Uiso 1 1 d . . .

loop_
_atom_site_aniso_label
_atom_site_aniso_U_11
_atom_site_aniso_U_22
_atom_site_aniso_U_33
_atom_site_aniso_U_23
_atom_site_aniso_U_13
_atom_site_aniso_U_12
Tb1 0.01682(13) 0.03000(15) 0.01294(12) 0.0004(2) 0.000 0.000
S1 0.0258(5) 0.0270(5) 0.0151(5) -0.0041(9) -0.0017(10) 0.0077(4)
S2 0.0072(8) 0.0266(9) 0.0177(9) 0.000 -0.0014(7) 0.000
O1 0.035(2) 0.077(3) 0.049(3) 0.013(3) -0.001(2) 0.001(2)
O2 0.038(2) 0.033(2) 0.0217(19) 0.0104(17) -0.0088(18) 0.0139(19)
O3 0.0362(18) 0.0244(16) 0.068(3) 0.012(3) -0.014(3) 0.0016(15)
O4 0.029(2) 0.069(3) 0.034(2) -0.012(2) 0.003(2) 0.011(2)
O5 0.030(3) 0.091(5) 0.040(4) 0.000 -0.016(3) 0.000
O6 0.0199(16) 0.0375(19) 0.045(3) 0.0161(18) -0.0042(18) -0.0075(15)
O7 0.022(2) 0.039(3) 0.028(3) 0.000 0.002(2) 0.000
C1 0.027(2) 0.029(2) 0.031(3) 0.003(3) -0.002(3) 0.001(2)
C2 0.051(4) 0.047(4) 0.057(4) -0.003(3) 0.019(3) -0.006(3)
C3 0.036(3) 0.029(3) 0.033(3) 0.011(2) 0.001(3) 0.008(3)
C4 0.026(2) 0.024(2) 0.0156(19) -0.007(3) 0.004(4) 0.0059(17)
C5 0.048(3) 0.038(3) 0.029(3) 0.001(3) -0.005(3) -0.002(3)
C6 0.052(3) 0.034(3) 0.049(3) -0.006(3) -0.018(3) 0.014(3)
C7 0.024(3) 0.048(4) 0.033(5) 0.000 -0.001(3) 0.000
C8 0.037(5) 0.034(5) 0.029(5) 0.003(4) -0.006(4) 0.003(4)
C8' 0.026(5) 0.028(4) 0.033(5) -0.003(4) 0.006(4) 0.002(4)
C9 0.018(4) 0.026(4) 0.027(4) -0.014(4) -0.004(4) -0.002(4)
C9' 0.010(4) 0.025(4) 0.033(5) 0.000(4) -0.014(4) 0.002(4)
C10 0.015(3) 0.019(3) 0.017(3) 0.000 -0.004(2) 0.000
O1W 0.035(2) 0.024(2) 0.031(3) -0.005(2) 0.000 0.000
O2W 0.013(2) 0.016(2) 0.022(2) -0.001(2) 0.000 0.000
O3W 0.035(3) 0.033(3) 0.019(3) -0.003(2) 0.000 0.000
O4W 0.007(2) 0.021(2) 0.0022(18) -0.0017(18) 0.000 0.000

loop_
_atom_type_symbol
_atom_type_description
_atom_type_scat_dispersion_real
_atom_type_scat_dispersion_imag
_atom_type_scat_source
C C 0.0033 0.0016 'International Tables Vol C Tables 4.2.6.8 and 6.1.1.4'
H H 0.0000 0.0000 'International Tables Vol C Tables 4.2.6.8 and 6.1.1.4'
O O 0.0106 0.0060 'International Tables Vol C Tables 4.2.6.8 and 6.1.1.4'
S S 0.1246 0.1234 'International Tables Vol C Tables 4.2.6.8 and 6.1.1.4'
Tb Tb -0.1723 4.1537 'International Tables Vol C Tables 4.2.6.8 and 6.1.1.4'

loop_
_geom_angle_atom_site_label_1
_geom_angle_atom_site_label_2
_geom_angle_atom_site_label_3
_geom_angle
_geom_angle_site_symmetry_1
_geom_angle_site_symmetry_3
_geom_angle_publ_flag
O6 Tb1 O6 80.04(18) . 4_655 ?
O6 Tb1 O2 80.91(14) . . ?
O6 Tb1 O2 141.48(15) 4_655 . ?
O6 Tb1 O2 141.48(15) . 4_655 ?
O6 Tb1 O2 80.91(14) 4_655 4_655 ?
O2 Tb1 O2 94.0(2) . 4_655 ?
O6 Tb1 O4 123.30(17) . 4_656 ?
O6 Tb1 O4 71.90(17) 4_655 4_656 ?
O2 Tb1 O4 145.40(15) . 4_656 ?
O2 Tb1 O4 81.12(15) 4_655 4_656 ?
O6 Tb1 O4 71.90(17) . 1_556 ?
O6 Tb1 O4 123.30(17) 4_655 1_556 ?
O2 Tb1 O4 81.12(15) . 1_556 ?
O2 Tb1 O4 145.40(15) 4_655 1_556 ?
O4 Tb1 O4 83.9(2) 4_656 1_556 ?
O6 Tb1 O2W 72.78(14) . . ?
O6 Tb1 O2W 72.78(14) 4_655 . ?
O2 Tb1 O2W 69.70(13) . . ?
O2 Tb1 O2W 69.70(13) 4_655 . ?
O4 Tb1 O2W 136.96(12) 4_656 . ?
O4 Tb1 O2W 136.96(12) 1_556 . ?
O6 Tb1 O1W 137.95(10) . . ?
O6 Tb1 O1W 137.95(10) 4_655 . ?
O2 Tb1 O1W 74.84(14) . . ?
O2 Tb1 O1W 74.84(14) 4_655 . ?
O4 Tb1 O1W 70.81(17) 4_656 . ?
O4 Tb1 O1W 70.81(17) 1_556 . ?
O2W Tb1 O1W 126.90(19) . . ?
O2 S1 O3 109.9(3) . . ?
O2 S1 O4 110.8(3) . . ?
O3 S1 O4 114.9(4) . . ?
O2 S1 C4 106.2(3) . . ?
O3 S1 C4 108.8(2) . . ?
O4 S1 C4 105.9(3) . . ?
O7 S2 O6 112.7(2) . . ?
O7 S2 O6 112.7(2) . 3 ?
O6 S2 O6 110.2(3) . 3 ?
O7 S2 C10 107.7(3) . . ?
O6 S2 C10 106.6(2) . . ?
O6 S2 C10 106.6(2) 3 . ?
C1 O1 H1A 109.5 . . ?
S1 O2 Tb1 148.0(3) . . ?
S1 O4 Tb1 156.3(3) . 1_554 ?
C7 O5 H5B 109.5 . . ?
S2 O6 Tb1 158.0(3) . . ?
C6 C1 O1 122.2(6) . . ?
C6 C1 C2 117.2(6) . . ?
O1 C1 C2 120.3(6) . . ?
C3 C2 C1 120.2(7) . . ?
C3 C2 H2A 119.9 . . ?
C1 C2 H2A 119.9 . . ?
C2 C3 C4 115.2(6) . . ?
C2 C3 H3B 122.4 . . ?
C4 C3 H3B 122.4 . . ?
C5 C4 C3 121.6(5) . . ?
C5 C4 S1 123.2(6) . . ?
C3 C4 S1 115.1(6) . . ?
C4 C5 C6 120.2(7) . . ?
C4 C5 H5A 119.9 . . ?
C6 C5 H5A 119.9 . . ?
C1 C6 C5 125.2(7) . . ?
C1 C6 H6A 117.4 . . ?
C5 C6 H6A 117.4 . . ?
C8' C7 C8' 57.6(12) . 3 ?
C8' C7 O5 122.1(8) . . ?
C8' C7 O5 122.1(8) 3 . ?
C8' C7 C8 120.8(9) . 3 ?
C8' C7 C8 88.4(8) 3 3 ?
O5 C7 C8 117.0(7) . 3 ?
C8' C7 C8 88.4(8) . . ?
C8' C7 C8 120.8(9) 3 . ?
O5 C7 C8 117.0(7) . . ?
C8 C7 C8 68.1(10) 3 . ?
C9 C8 C7 118.2(10) . . ?
C9 C8 C8 89.7(6) . 3 ?
C7 C8 C8 55.9(5) . 3 ?
C9 C8 C8' 91.6(9) . . ?
C7 C8 C8' 41.4(6) . . ?
C8 C8 C8' 83.6(5) 3 . ?
C9 C8 H8A 102.4 . . ?
C7 C8 H8A 139.0 . . ?
C8 C8 H8A 134.9 3 . ?
C8' C8 H8A 138.1 . . ?
C8' C8' C7 61.2(6) 3 . ?
C8' C8' C9' 90.5(6) 3 . ?
C7 C8' C9' 117.7(11) . . ?
C8' C8' C8 96.4(5) 3 . ?
C7 C8' C8 50.2(6) . . ?
C9' C8' C8 84.5(8) . . ?
C8' C8' C9' 50.6(5) 3 3 ?
C7 C8' C9' 92.9(8) . 3 ?
C9' C8' C9' 40.0(8) . 3 ?
C8 C8' C9' 89.9(7) . 3 ?
C8' C8' H8'A 127.2 3 . ?
C7 C8' H8'A 130.3 . . ?
C9' C8' H8'A 111.4 . . ?
C8 C8' H8'A 131.7 . . ?
C9' C8' H8'A 132.0 3 . ?
C10 C9 C8 114.1(10) . . ?
C10 C9 C9 54.2(5) . 3 ?
C8 C9 C9 90.3(6) . 3 ?
C10 C9 C9' 40.5(5) . . ?
C8 C9 C9' 89.9(8) . . ?
C9 C9 C9' 83.9(5) 3 . ?
C10 C9 H9A 121.1 . . ?
C8 C9 H9A 122.1 . . ?
C9 C9 H9A 135.8 3 . ?
C9' C9 H9A 121.4 . . ?
C10 C9' C9' 58.1(6) . 3 ?
C10 C9' C8' 121.5(10) . . ?
C9' C9' C8' 89.5(6) 3 . ?
C10 C9' C9 50.3(6) . . ?
C9' C9' C9 96.1(5) 3 . ?
C8' C9' C9 93.9(8) . . ?
C10 C9' C8' 94.1(8) . 3 ?
C9' C9' C8' 50.6(5) 3 3 ?
C8' C9' C8' 38.9(8) . 3 ?
C9 C9' C8' 96.9(7) . 3 ?
C10 C9' H9'A 120.9 . . ?
C9' C9' H9'A 123.9 3 . ?
C8' C9' H9'A 117.6 . . ?
C9 C9' H9'A 126.7 . . ?
C8' C9' H9'A 135.0 3 . ?
C9' C10 C9' 63.9(12) . 3 ?
C9' C10 C9 127.1(9) . 3 ?
C9' C10 C9 89.2(8) 3 3 ?
C9' C10 C9 89.2(8) . . ?
C9' C10 C9 127.1(9) 3 . ?
C9 C10 C9 71.5(9) 3 . ?
C9' C10 S2 120.8(7) . . ?
C9' C10 S2 120.8(7) 3 . ?
C9 C10 S2 112.1(6) 3 . ?
C9 C10 S2 112.1(6) . . ?
Tb1 O1W H1WB 109.5 . . ?
Tb1 O1W H1WA 110.2 . . ?
H1WB O1W H1WA 109.7 . . ?
Tb1 O2W H2WB 109.5 . . ?
Tb1 O2W H2WA 109.0 . . ?
H2WB O2W H2WA 109.3 . . ?

loop_
_geom_bond_atom_site_label_1
_geom_bond_atom_site_label_2
_geom_bond_distance
_geom_bond_site_symmetry_2
_geom_bond_publ_flag
Tb1 O6 2.337(4) . ?
Tb1 O6 2.337(4) 4_655 ?
Tb1 O2 2.355(4) . ?
Tb1 O2 2.355(4) 4_655 ?
Tb1 O4 2.373(5) 4_656 ?
Tb1 O4 2.373(5) 1_556 ?
Tb1 O2W 2.423(5) . ?
Tb1 O1W 2.490(5) . ?
S1 O2 1.445(4) . ?
S1 O3 1.449(4) . ?
S1 O4 1.456(5) . ?
S1 C4 1.756(5) . ?
S2 O7 1.468(5) . ?
S2 O6 1.478(4) . ?
S2 O6 1.478(4) 3 ?
S2 C10 1.755(7) . ?
O1 C1 1.355(7) . ?
O1 H1A 0.8200 . ?
O4 Tb1 2.373(5) 1_554 ?
O5 C7 1.347(11) . ?
O5 H5B 0.8200 . ?
C1 C6 1.220(10) . ?
C1 C2 1.517(11) . ?
C2 C3 1.392(10) . ?
C2 H2A 0.9300 . ?
C3 C4 1.444(10) . ?
C3 H3B 0.9300 . ?
C4 C5 1.321(10) . ?
C5 C6 1.397(10) . ?
C5 H5A 0.9300 . ?
C6 H6A 0.9300 . ?
C7 C8' 1.285(15) . ?
C7 C8' 1.285(15) 3 ?
C7 C8 1.494(15) 3 ?
C7 C8 1.494(15) . ?
C8 C9 1.466(17) . ?
C8 C8 1.67(2) 3 ?
C8 C8' 1.944(18) . ?
C8 H8A 0.9883 . ?
C8' C8' 1.24(2) 3 ?
C8' C9' 1.522(16) . ?
C8' C9' 1.970(16) 3 ?
C8' H8'A 0.9922 . ?
C9 C10 1.417(13) . ?
C9 C9 1.66(2) 3 ?
C9 C9' 1.841(17) . ?
C9 H9A 0.9699 . ?
C9' C10 1.196(13) . ?
C9' C9' 1.27(2) 3 ?
C9' C8' 1.970(16) 3 ?
C9' H9'A 1.0546 . ?
C10 C9' 1.196(13) 3 ?
C10 C9 1.417(13) 3 ?
O1W H1WB 0.8200 . ?
O1W H1WA 0.8550 . ?
O2W H2WB 0.8200 . ?
O2W H2WA 0.8559 . ?
O3W H3W1 1.0524 . ?
O4W H4W3 0.9584 . ?
